data_1572323
loop_
_publ_author_name
'Szlosek, Robert'
'Marquardt, Christian'
'Hegen, Oliver'
'Bal&#xe1;zs, G&#xe1;bor'
'Riesinger, Christoph'
'Timoshkin, Alexey Y.'
'Scheer, Manfred'

_publ_section_title
;
 Synthesis of bismuthanyl-substituted monomeric triel hydrides.
;
_journal_issue 36
_journal_name_full 'Chemical science'
_journal_page_first 14837
_journal_page_last 14843
_journal_paper_doi 10.1039/d4sc03926b
_journal_volume 15
_journal_year 2024
_chemical_formula_moiety 'C33 H56 Bi Ga N2 Si2'
_chemical_formula_sum 'C33 H56 Bi Ga N2 Si2'
_chemical_formula_weight 815.67
_space_group_crystal_system orthorhombic
_space_group_IT_number 61
_space_group_name_Hall '-P 2ac 2ab'
_space_group_name_H-M_alt 'P b c a'
_atom_sites_solution_hydrogens mixed
_atom_sites_solution_primary dual
_audit_creation_date 2023-07-20
_audit_creation_method
;
Olex2 1.5
(compiled 2023.03.06 svn.rbb2c1857 for OlexSys, GUI svn.r6748)
;
_audit_update_record
;
2024-03-16 deposited with the CCDC.	2024-08-12 downloaded from the CCDC.
;
_cell_angle_alpha 90
_cell_angle_beta 90
_cell_angle_gamma 90
_cell_formula_units_Z 8
_cell_length_a 19.3792(3)
_cell_length_b 19.2881(2)
_cell_length_c 20.2475(2)
_cell_measurement_reflns_used 19768
_cell_measurement_temperature 122.99(10)
_cell_measurement_theta_max 73.3790
_cell_measurement_theta_min 3.1320
_cell_volume 7568.27(16)
_computing_cell_refinement 'CrysAlisPro 1.171.42.58a (Rigaku OD, 2022)'
_computing_data_collection 'CrysAlisPro 1.171.42.58a (Rigaku OD, 2022)'
_computing_data_reduction 'CrysAlisPro 1.171.42.58a (Rigaku OD, 2022)'
_computing_molecular_graphics 'Olex2 1.5 (Dolomanov et al., 2009)'
_computing_publication_material 'Olex2 1.5 (Dolomanov et al., 2009)'
_computing_structure_refinement 'SHELXL 2016/6 (Sheldrick, 2015)'
_computing_structure_solution 'SHELXT 2014/5 (Sheldrick, 2014)'
_diffrn_ambient_environment N~2~
_diffrn_ambient_temperature 122.99(10)
_diffrn_detector 'Hybrid Pixel Array Detector'
_diffrn_detector_area_resol_mean 10.0000
_diffrn_detector_type 'HyPix-Arc 150'
_diffrn_measured_fraction_theta_full 0.981
_diffrn_measured_fraction_theta_max 0.953
_diffrn_measurement_details
;
List of Runs (angles in degrees, time in seconds):

  # Type    Start    End  Width  t~exp~   \w     \q     \k     \f   Frames
#--------------------------------------------------------------------------
  1  \w     11.00  40.00   0.50    0.05    --   60.21 -30.00  60.00   58
  2  \w     11.00  40.00   0.50    0.05    --   60.21 -30.00  90.00   58
  3  \w     35.00 104.00   0.50    0.05    --   78.50-125.00  60.00  138
  4  \w     48.00  96.00   0.50    0.05    --   78.50-112.00 -73.00   96
  5  \w     39.00  80.00   0.50    0.05    --   78.50 -95.00-120.00   82
  6  \w     11.00  39.00   0.50    0.05    --   60.21 -30.00-150.00   56
  7  \w     46.00  95.00   0.50    0.05    --   78.50  18.00 -87.00   98
  8  \w     78.00 118.00   0.50    0.05    --   73.83  30.00  30.00   80
  9  \w     90.00 128.00   0.50    0.05    --   78.50  30.00-180.00   76
 10  \w   -104.00 -30.00   0.50    0.05    --  -61.12 160.00-100.00  148
;
_diffrn_measurement_device 'four-circle diffractometer'
_diffrn_measurement_device_type 'XtaLAB Synergy R, DW system, HyPix-Arc 150'
_diffrn_measurement_method '\w scans'
_diffrn_orient_matrix_type 'CrysAlisPro convention (1999,Acta A55,543-557)'
_diffrn_orient_matrix_UB_11 0.0346462000
_diffrn_orient_matrix_UB_12 -0.0695471000
_diffrn_orient_matrix_UB_13 0.0174562000
_diffrn_orient_matrix_UB_21 0.0706540000
_diffrn_orient_matrix_UB_22 0.0362170000
_diffrn_orient_matrix_UB_23 0.0028714000
_diffrn_orient_matrix_UB_31 -0.0108370000
_diffrn_orient_matrix_UB_32 0.0150288000
_diffrn_orient_matrix_UB_33 0.0740937000
_diffrn_radiation_monochromator mirror
_diffrn_radiation_probe x-ray
_diffrn_radiation_type 'Cu K\a'
_diffrn_radiation_wavelength 1.54184
_diffrn_reflns_av_R_equivalents 0.0513
_diffrn_reflns_av_unetI/netI 0.0339
_diffrn_reflns_Laue_measured_fraction_full 0.981
_diffrn_reflns_Laue_measured_fraction_max 0.953
_diffrn_reflns_limit_h_max 21
_diffrn_reflns_limit_h_min -23
_diffrn_reflns_limit_k_max 22
_diffrn_reflns_limit_k_min -23
_diffrn_reflns_limit_l_max 24
_diffrn_reflns_limit_l_min -18
_diffrn_reflns_number 26333
_diffrn_reflns_point_group_measured_fraction_full 0.981
_diffrn_reflns_point_group_measured_fraction_max 0.953
_diffrn_reflns_theta_full 67.684
_diffrn_reflns_theta_max 73.674
_diffrn_reflns_theta_min 3.902
_diffrn_source 'Rotating-anode X-ray tube'
_diffrn_source_type 'Rigaku (Cu) X-ray Source'
_exptl_absorpt_coefficient_mu 10.653
_exptl_absorpt_correction_T_max 1.000
_exptl_absorpt_correction_T_min 0.345
_exptl_absorpt_correction_type gaussian
_exptl_absorpt_process_details
;
CrysAlisPro 1.171.42.58a (Rigaku Oxford Diffraction, 2022)
Numerical absorption correction based on gaussian integration over
a multifaceted crystal model
Empirical absorption correction using spherical harmonics,
implemented in SCALE3 ABSPACK scaling algorithm.
;
_exptl_crystal_colour 'clear colourless'
_exptl_crystal_density_diffrn 1.432
_exptl_crystal_description plate
_exptl_crystal_F_000 3280
_exptl_crystal_size_max 0.5
_exptl_crystal_size_mid 0.31
_exptl_crystal_size_min 0.14
_refine_diff_density_max 1.405
_refine_diff_density_min -1.568
_refine_diff_density_rms 0.127
_refine_ls_extinction_coef 0.000018(7)
_refine_ls_extinction_expression Fc^*^=kFc[1+0.001xFc^2^\l^3^/sin(2\q)]^-1/4^
_refine_ls_extinction_method 'SHELXL-2016/6 (Sheldrick 2016)'
_refine_ls_goodness_of_fit_ref 1.071
_refine_ls_hydrogen_treatment mixed
_refine_ls_matrix_type full
_refine_ls_number_parameters 375
_refine_ls_number_reflns 7278
_refine_ls_number_restraints 1
_refine_ls_restrained_S_all 1.071
_refine_ls_R_factor_all 0.0343
_refine_ls_R_factor_gt 0.0323
_refine_ls_shift/su_max 0.002
_refine_ls_shift/su_mean 0.000
_refine_ls_structure_factor_coef Fsqd
_refine_ls_weighting_details 'w=1/[\s^2^(Fo^2^)+(0.0612P)^2^+2.5797P] where P=(Fo^2^+2Fc^2^)/3'
_refine_ls_weighting_scheme calc
_refine_ls_wR_factor_gt 0.0916
_refine_ls_wR_factor_ref 0.0929
_reflns_Friedel_coverage 0.000
_reflns_number_gt 6764
_reflns_number_total 7278
_reflns_threshold_expression 'I > 2\s(I)'
_cod_data_source_file d4sc03926b3.cif
_cod_data_source_block rs802_cua_abs
_cod_depositor_comments 'Adding full bibliography for 1572322--1572325.cif.'
_cod_database_code 1572323
_shelx_shelxl_version_number 2016/6
_chemical_oxdiff_formula 'C33 H56 N2 Ga Bi Si2'
_shelx_space_group_comment
;
The symmetry employed for this shelxl refinement is uniquely defined
by the following loop, which should always be used as a source of
symmetry information in preference to the above space-group names.
They are only intended as comments.
;
_shelx_estimated_absorpt_t_max 0.317
_shelx_estimated_absorpt_t_min 0.076
_olex2_refinement_description
;
1. Fixed Uiso
 At 1.2 times of:
  All C(H) groups
 At 1.5 times of:
  All C(H,H,H) groups
2. Restrained distances
 Ga1-H \\sim Ga1-HA
 with sigma of 0.02
3.a Ternary CH refined with riding coordinates:
 C31(H31), C19(H19), C16(H16), C28(H28)
3.b Aromatic/amide H refined with riding coordinates:
 C24(H24), C3(H3), C25(H25), C2(H2), C14(H14), C26(H26), C13(H13), C12(H12)
3.c Idealised Me refined as rotating group:
 C7(H7A,H7B,H7C), C6(H6A,H6B,H6C), C29(H29A,H29B,H29C), C30(H30A,H30B,H30C),
 C33(H33A,H33B,H33C), C8(H8A,H8B,H8C), C4(H4A,H4B,H4C), C18(H18A,H18B,H18C),
 C5(H5A,H5B,H5C), C32(H32A,H32B,H32C), C9(H9A,H9B,H9C), C21(H21A,H21B,H21C),
 C20(H20A,H20B,H20C), C17(H17A,H17B,H17C)
;
_olex2_submission_special_instructions 'No special instructions were received'
_oxdiff_exptl_absorpt_empirical_details
;
Empirical correction (ABSPACK) includes:
- Absorption correction using spherical harmonics
- Frame scaling
;
_oxdiff_exptl_absorpt_empirical_full_max 2.455
_oxdiff_exptl_absorpt_empirical_full_min 0.622

loop_
_space_group_symop_operation_xyz
'x, y, z'
'-x+1/2, -y, z+1/2'
'-x, y+1/2, -z+1/2'
'x+1/2, -y+1/2, -z'
'-x, -y, -z'
'x-1/2, y, -z-1/2'
'x, -y-1/2, z-1/2'
'-x-1/2, y-1/2, z'

loop_
_atom_site_label
_atom_site_type_symbol
_atom_site_fract_x
_atom_site_fract_y
_atom_site_fract_z
_atom_site_U_iso_or_equiv
_atom_site_adp_type
_atom_site_occupancy
_atom_site_site_symmetry_order
_atom_site_calc_flag
_atom_site_refinement_flags_posn
_atom_site_refinement_flags_adp
_atom_site_refinement_flags_occupancy
_atom_site_disorder_assembly
_atom_site_disorder_group
Bi1 Bi 0.66085(2) 0.76014(2) 0.35981(2) 0.02128(8) Uani 1 1 d . . . . .
Ga1 Ga 0.60819(2) 0.63003(2) 0.34609(2) 0.02099(11) Uani 1 1 d D . . . .
Si1 Si 0.60586(5) 0.80909(4) 0.24950(4) 0.02266(19) Uani 1 1 d . . . . .
Si2 Si 0.55419(5) 0.78929(5) 0.43605(4) 0.02354(19) Uani 1 1 d . . . . .
N2 N 0.70971(13) 0.51223(14) 0.37465(13) 0.0194(5) Uani 1 1 d . . . . .
N1 N 0.71918(12) 0.54299(14) 0.27359(13) 0.0195(5) Uani 1 1 d . . . . .
C23 C 0.77316(16) 0.62748(16) 0.20005(16) 0.0226(7) Uani 1 1 d . . . . .
C10 C 0.69229(16) 0.51125(16) 0.44413(15) 0.0206(6) Uani 1 1 d . . . . .
C22 C 0.71868(15) 0.58145(16) 0.21173(15) 0.0195(6) Uani 1 1 d . . . . .
C24 C 0.77644(18) 0.6580(2) 0.13779(15) 0.0261(7) Uani 1 1 d . . . . .
H24 H 0.813013 0.689094 0.127800 0.031 Uiso 1 1 calc R U . . .
C1 C 0.68676(15) 0.55988(15) 0.33048(15) 0.0182(6) Uani 1 1 d . . . . .
C7 C 0.56771(18) 0.89736(19) 0.26413(19) 0.0315(8) Uani 1 1 d . . . . .
H7A H 0.523617 0.892575 0.287392 0.047 Uiso 1 1 calc R U . . .
H7B H 0.560090 0.920491 0.221656 0.047 Uiso 1 1 calc R U . . .
H7C H 0.599522 0.925038 0.290967 0.047 Uiso 1 1 calc R U . . .
C31 C 0.82794(17) 0.6433(2) 0.25156(19) 0.0305(8) Uani 1 1 d . . . . .
H31 H 0.811842 0.624170 0.294805 0.037 Uiso 1 1 calc R U . . .
C3 C 0.75499(18) 0.46600(18) 0.34568(17) 0.0246(7) Uani 1 1 d . . . . .
H3 H 0.777278 0.427901 0.366406 0.030 Uiso 1 1 calc R U . . .
C27 C 0.66710(16) 0.56682(19) 0.16545(17) 0.0225(7) Uani 1 1 d . . . . .
C15 C 0.72674(16) 0.55726(16) 0.48610(16) 0.0221(7) Uani 1 1 d . . . . .
C25 C 0.72704(17) 0.64368(18) 0.09026(17) 0.0282(7) Uani 1 1 d . . . . .
H25 H 0.730427 0.664396 0.047813 0.034 Uiso 1 1 calc R U . . .
C2 C 0.76121(16) 0.48580(16) 0.28209(17) 0.0236(7) Uani 1 1 d . . . . .
H2 H 0.789172 0.464482 0.249339 0.028 Uiso 1 1 calc R U . . .
C14 C 0.70978(18) 0.55391(18) 0.55256(17) 0.0284(7) Uani 1 1 d . . . . .
H14 H 0.731849 0.584216 0.582919 0.034 Uiso 1 1 calc R U . . .
C26 C 0.67315(18) 0.59967(19) 0.10412(17) 0.0260(7) Uani 1 1 d . . . . .
H26 H 0.639182 0.591357 0.071238 0.031 Uiso 1 1 calc R U . . .
C19 C 0.77967(18) 0.60864(18) 0.46070(18) 0.0287(7) Uani 1 1 d . . . . .
H19 H 0.764058 0.623894 0.415925 0.034 Uiso 1 1 calc R U . . .
C16 C 0.60338(17) 0.41682(17) 0.41834(17) 0.0263(7) Uani 1 1 d . . . . .
H16 H 0.618534 0.428058 0.372355 0.032 Uiso 1 1 calc R U . . .
C6 C 0.4691(2) 0.7592(2) 0.4026(2) 0.0347(9) Uani 1 1 d . . . . .
H6A H 0.432439 0.770366 0.434228 0.052 Uiso 1 1 calc R U . . .
H6B H 0.470525 0.708988 0.395502 0.052 Uiso 1 1 calc R U . . .
H6C H 0.459760 0.782619 0.360559 0.052 Uiso 1 1 calc R U . . .
C11 C 0.64179(17) 0.46421(17) 0.46532(17) 0.0233(7) Uani 1 1 d . . . . .
C28 C 0.60851(16) 0.51704(17) 0.18016(17) 0.0246(7) Uani 1 1 d . . . . .
H28 H 0.600000 0.518051 0.228863 0.030 Uiso 1 1 calc R U . . .
C29 C 0.54159(19) 0.5381(2) 0.14572(18) 0.0329(8) Uani 1 1 d . . . . .
H29A H 0.545274 0.528280 0.098365 0.049 Uiso 1 1 calc R U . . .
H29B H 0.533531 0.587781 0.152291 0.049 Uiso 1 1 calc R U . . .
H29C H 0.503017 0.511741 0.164418 0.049 Uiso 1 1 calc R U . . .
C30 C 0.62850(19) 0.4427(2) 0.1614(2) 0.0340(8) Uani 1 1 d . . . . .
H30A H 0.589932 0.411434 0.171011 0.051 Uiso 1 1 calc R U . . .
H30B H 0.669026 0.428458 0.186926 0.051 Uiso 1 1 calc R U . . .
H30C H 0.639301 0.440690 0.114111 0.051 Uiso 1 1 calc R U . . .
C33 C 0.83908(18) 0.7215(2) 0.2600(2) 0.0395(10) Uani 1 1 d . . . . .
H33A H 0.856776 0.741149 0.218723 0.059 Uiso 1 1 calc R U . . .
H33B H 0.872459 0.729724 0.295556 0.059 Uiso 1 1 calc R U . . .
H33C H 0.795128 0.743741 0.271253 0.059 Uiso 1 1 calc R U . . .
C8 C 0.5369(2) 0.7552(2) 0.2104(2) 0.0378(10) Uani 1 1 d . . . . .
H8A H 0.556264 0.710410 0.196918 0.057 Uiso 1 1 calc R U . . .
H8B H 0.518649 0.779291 0.171516 0.057 Uiso 1 1 calc R U . . .
H8C H 0.499521 0.747496 0.242188 0.057 Uiso 1 1 calc R U . . .
C13 C 0.66124(17) 0.5071(2) 0.57531(18) 0.0313(8) Uani 1 1 d . . . . .
H13 H 0.651004 0.505319 0.621162 0.038 Uiso 1 1 calc R U . . .
C4 C 0.5690(2) 0.7460(2) 0.51807(19) 0.0330(8) Uani 1 1 d . . . . .
H4A H 0.529622 0.754993 0.547166 0.049 Uiso 1 1 calc R U . . .
H4B H 0.611113 0.764633 0.538261 0.049 Uiso 1 1 calc R U . . .
H4C H 0.574131 0.695956 0.511537 0.049 Uiso 1 1 calc R U . . .
C18 C 0.52517(19) 0.4292(2) 0.4227(2) 0.0397(9) Uani 1 1 d . . . . .
H18A H 0.508874 0.416921 0.467028 0.060 Uiso 1 1 calc R U . . .
H18B H 0.501562 0.400314 0.389906 0.060 Uiso 1 1 calc R U . . .
H18C H 0.515203 0.478132 0.414016 0.060 Uiso 1 1 calc R U . . .
C5 C 0.5482(2) 0.88523(19) 0.45005(19) 0.0363(9) Uani 1 1 d . . . . .
H5A H 0.534598 0.908161 0.408861 0.054 Uiso 1 1 calc R U . . .
H5B H 0.593153 0.902936 0.464372 0.054 Uiso 1 1 calc R U . . .
H5C H 0.513642 0.894712 0.484231 0.054 Uiso 1 1 calc R U . . .
C32 C 0.89632(18) 0.6076(2) 0.2338(2) 0.0398(9) Uani 1 1 d . . . . .
H32A H 0.888781 0.557603 0.229489 0.060 Uiso 1 1 calc R U . . .
H32B H 0.930261 0.616364 0.268702 0.060 Uiso 1 1 calc R U . . .
H32C H 0.913549 0.626196 0.191867 0.060 Uiso 1 1 calc R U . . .
C12 C 0.62741(18) 0.46301(18) 0.53249(17) 0.0277(7) Uani 1 1 d . . . . .
H12 H 0.593958 0.431533 0.549137 0.033 Uiso 1 1 calc R U . . .
C9 C 0.6763(2) 0.8174(2) 0.1866(2) 0.0377(9) Uani 1 1 d . . . . .
H9A H 0.713726 0.845847 0.204600 0.056 Uiso 1 1 calc R U . . .
H9B H 0.657972 0.839332 0.146626 0.056 Uiso 1 1 calc R U . . .
H9C H 0.694130 0.771219 0.175596 0.056 Uiso 1 1 calc R U . . .
C21 C 0.7854(2) 0.6738(2) 0.5036(2) 0.0403(9) Uani 1 1 d . . . . .
H21A H 0.739447 0.693679 0.510335 0.060 Uiso 1 1 calc R U . . .
H21B H 0.815042 0.707833 0.481520 0.060 Uiso 1 1 calc R U . . .
H21C H 0.805552 0.661526 0.546471 0.060 Uiso 1 1 calc R U . . .
C20 C 0.85094(19) 0.5748(2) 0.4522(2) 0.0412(10) Uani 1 1 d . . . . .
H20A H 0.866110 0.555446 0.494513 0.062 Uiso 1 1 calc R U . . .
H20B H 0.884201 0.609789 0.437353 0.062 Uiso 1 1 calc R U . . .
H20C H 0.847962 0.537689 0.419285 0.062 Uiso 1 1 calc R U . . .
C17 C 0.6211(2) 0.34074(19) 0.4320(2) 0.0369(9) Uani 1 1 d . . . . .
H17A H 0.670562 0.333271 0.424828 0.055 Uiso 1 1 calc R U . . .
H17B H 0.594677 0.310926 0.402052 0.055 Uiso 1 1 calc R U . . .
H17C H 0.609407 0.329368 0.477812 0.055 Uiso 1 1 calc R U . . .
H H 0.5627(17) 0.623(2) 0.2882(17) 0.028(10) Uiso 1 1 d D . . . .
HA H 0.575(2) 0.607(2) 0.4083(17) 0.045(12) Uiso 1 1 d D . . . .

loop_
_atom_site_aniso_label
_atom_site_aniso_U_11
_atom_site_aniso_U_22
_atom_site_aniso_U_33
_atom_site_aniso_U_23
_atom_site_aniso_U_13
_atom_site_aniso_U_12
Bi1 0.01935(10) 0.01884(11) 0.02566(11) 0.00090(5) -0.00148(4) -0.00131(4)
Ga1 0.0190(2) 0.01647(19) 0.0275(2) 0.00071(16) 0.00152(15) 0.00173(14)
Si1 0.0266(4) 0.0187(4) 0.0227(4) 0.0030(3) 0.0024(3) -0.0015(3)
Si2 0.0259(4) 0.0249(4) 0.0199(4) -0.0024(4) -0.0012(3) 0.0004(3)
N2 0.0198(12) 0.0188(13) 0.0195(12) 0.0011(11) 0.0018(11) 0.0010(10)
N1 0.0180(12) 0.0210(13) 0.0195(13) 0.0002(11) 0.0011(10) 0.0011(10)
C23 0.0199(15) 0.0228(15) 0.0251(16) -0.0024(13) 0.0035(13) -0.0003(12)
C10 0.0215(15) 0.0198(14) 0.0204(15) 0.0008(13) 0.0009(12) 0.0036(12)
C22 0.0207(14) 0.0203(15) 0.0174(15) 0.0005(12) 0.0042(11) 0.0005(12)
C24 0.0233(16) 0.0261(17) 0.0291(18) 0.0028(13) 0.0074(13) -0.0020(14)
C1 0.0189(15) 0.0163(13) 0.0194(15) 0.0009(12) -0.0024(11) -0.0006(12)
C7 0.0319(17) 0.0290(18) 0.033(2) 0.0011(16) 0.0001(15) 0.0048(15)
C31 0.0226(15) 0.038(2) 0.0308(19) -0.0009(17) 0.0020(14) -0.0110(15)
C3 0.0273(17) 0.0207(16) 0.0258(16) 0.0007(14) -0.0007(13) 0.0084(13)
C27 0.0219(16) 0.0232(16) 0.0225(17) -0.0053(15) 0.0019(12) 0.0013(12)
C15 0.0233(15) 0.0203(15) 0.0228(16) -0.0004(13) -0.0032(12) 0.0064(12)
C25 0.0302(18) 0.0307(17) 0.0237(16) 0.0083(15) 0.0058(14) 0.0042(14)
C2 0.0240(15) 0.0206(16) 0.0263(18) -0.0024(13) 0.0007(13) 0.0069(12)
C14 0.0295(17) 0.0284(17) 0.0273(17) -0.0017(15) -0.0040(14) 0.0054(14)
C26 0.0259(16) 0.0326(18) 0.0194(17) 0.0017(15) -0.0017(13) 0.0010(14)
C19 0.0307(18) 0.0270(17) 0.0284(18) 0.0035(14) -0.0063(14) -0.0031(14)
C16 0.0313(18) 0.0217(16) 0.0261(18) -0.0002(14) -0.0003(14) -0.0033(13)
C6 0.0227(19) 0.046(2) 0.036(2) -0.0057(17) 0.0004(17) -0.0007(15)
C11 0.0242(15) 0.0221(15) 0.0237(17) 0.0055(14) 0.0017(13) 0.0035(13)
C28 0.0224(16) 0.0253(16) 0.0262(17) -0.0031(14) 0.0005(13) -0.0020(13)
C29 0.0238(18) 0.033(2) 0.042(2) -0.0014(16) -0.0018(14) -0.0049(16)
C30 0.0272(18) 0.0271(18) 0.048(2) -0.0050(17) 0.0036(16) -0.0038(15)
C33 0.0248(19) 0.041(2) 0.052(3) -0.018(2) 0.0029(16) -0.0051(15)
C8 0.050(2) 0.034(2) 0.029(2) 0.0075(16) -0.0158(19) -0.0108(17)
C13 0.036(2) 0.038(2) 0.0200(18) 0.0022(16) 0.0033(13) 0.0052(15)
C4 0.043(2) 0.0367(19) 0.0188(18) 0.0025(15) 0.0004(17) -0.0060(16)
C18 0.033(2) 0.035(2) 0.051(2) -0.0033(19) -0.0049(17) -0.0029(16)
C5 0.048(2) 0.0290(18) 0.031(2) -0.0067(16) -0.0050(17) 0.0084(17)
C32 0.0265(17) 0.035(2) 0.058(3) 0.005(2) -0.0081(17) -0.0008(16)
C12 0.0302(17) 0.0265(16) 0.0265(18) 0.0054(14) 0.0040(14) -0.0010(14)
C9 0.045(2) 0.0320(19) 0.036(2) 0.0052(18) 0.0151(18) 0.0052(17)
C21 0.047(2) 0.0272(18) 0.047(2) 0.0014(17) -0.0166(19) -0.0098(16)
C20 0.0270(18) 0.048(2) 0.049(3) 0.000(2) 0.0041(17) -0.0066(17)
C17 0.044(2) 0.0214(17) 0.045(2) -0.0040(16) 0.0003(18) -0.0013(15)

loop_
_atom_type_symbol
_atom_type_description
_atom_type_scat_dispersion_real
_atom_type_scat_dispersion_imag
_atom_type_scat_source
C C 0.0181 0.0091 'International Tables Vol C Tables 4.2.6.8 and 6.1.1.4'
H H 0.0000 0.0000 'International Tables Vol C Tables 4.2.6.8 and 6.1.1.4'
Bi Bi -4.0111 8.9310 'International Tables Vol C Tables 4.2.6.8 and 6.1.1.4'
Ga Ga -1.2846 0.7763 'International Tables Vol C Tables 4.2.6.8 and 6.1.1.4'
N N 0.0311 0.0180 'International Tables Vol C Tables 4.2.6.8 and 6.1.1.4'
Si Si 0.2541 0.3302 'International Tables Vol C Tables 4.2.6.8 and 6.1.1.4'

loop_
_exptl_crystal_face_index_h
_exptl_crystal_face_index_k
_exptl_crystal_face_index_l
_exptl_crystal_face_perp_dist
0 0 13 0.2433
6 -10 -5 0.1533
-5 8 -9 0.1746
-6 9 7 0.1485
-2 2 13 0.2385
2 -2 -13 0.2831
-10 -8 0 0.0979
10 8 0 0.0399
-10 -6 5 0.1209
-9 -8 -4 0.1091
9 8 5 0.0981
12 -3 -4 0.1165
10 -4 7 0.1613
0 -11 6 0.1572
1 -12 -4 0.1429
-7 -9 6 0.1260
-6 -10 -5 0.1194
-7 -10 1 0.1036
-11 -3 5 0.1113
-12 -4 -1 0.0950
-11 -5 -5 0.1094
12 -1 3 0.1122
-12 2 4 0.1122
-12 1 -2 0.1026
-11 0 -6 0.1223
-8 10 0 0.1509

loop_
_geom_angle_atom_site_label_1
_geom_angle_atom_site_label_2
_geom_angle_atom_site_label_3
_geom_angle
_geom_angle_site_symmetry_1
_geom_angle_site_symmetry_3
_geom_angle_publ_flag
Si1 Bi1 Ga1 95.26(2) . . ?
Si2 Bi1 Ga1 87.85(2) . . ?
Si2 Bi1 Si1 95.86(3) . . ?
Bi1 Ga1 H 112.8(15) . . ?
Bi1 Ga1 HA 110.6(17) . . ?
C1 Ga1 Bi1 110.10(8) . . ?
C1 Ga1 H 105.2(14) . . ?
C1 Ga1 HA 104.7(17) . . ?
H Ga1 HA 113(2) . . ?
C7 Si1 Bi1 110.38(12) . . ?
C8 Si1 Bi1 116.52(13) . . ?
C8 Si1 C7 106.82(19) . . ?
C8 Si1 C9 106.3(2) . . ?
C9 Si1 Bi1 108.08(14) . . ?
C9 Si1 C7 108.45(17) . . ?
C6 Si2 Bi1 114.31(14) . . ?
C6 Si2 C4 108.45(19) . . ?
C6 Si2 C5 107.76(18) . . ?
C4 Si2 Bi1 107.58(14) . . ?
C5 Si2 Bi1 110.31(14) . . ?
C5 Si2 C4 108.28(17) . . ?
C1 N2 C10 125.0(3) . . ?
C1 N2 C3 111.4(3) . . ?
C3 N2 C10 123.5(3) . . ?
C1 N1 C22 127.4(3) . . ?
C1 N1 C2 111.1(3) . . ?
C2 N1 C22 121.2(2) . . ?
C22 C23 C31 122.6(3) . . ?
C24 C23 C22 117.1(3) . . ?
C24 C23 C31 120.3(3) . . ?
C15 C10 N2 118.1(3) . . ?
C15 C10 C11 123.9(3) . . ?
C11 C10 N2 118.0(3) . . ?
C23 C22 N1 117.6(3) . . ?
C27 C22 N1 118.6(3) . . ?
C27 C22 C23 123.6(3) . . ?
C23 C24 H24 119.6 . . ?
C25 C24 C23 120.9(3) . . ?
C25 C24 H24 119.6 . . ?
N2 C1 Ga1 125.8(2) . . ?
N1 C1 Ga1 129.2(2) . . ?
N1 C1 N2 104.2(3) . . ?
Si1 C7 H7A 109.5 . . ?
Si1 C7 H7B 109.5 . . ?
Si1 C7 H7C 109.5 . . ?
H7A C7 H7B 109.5 . . ?
H7A C7 H7C 109.5 . . ?
H7B C7 H7C 109.5 . . ?
C23 C31 H31 108.0 . . ?
C23 C31 C33 111.9(3) . . ?
C23 C31 C32 110.6(3) . . ?
C33 C31 H31 108.0 . . ?
C33 C31 C32 110.2(3) . . ?
C32 C31 H31 108.0 . . ?
N2 C3 H3 126.9 . . ?
C2 C3 N2 106.2(3) . . ?
C2 C3 H3 126.9 . . ?
C22 C27 C26 116.3(3) . . ?
C22 C27 C28 122.1(3) . . ?
C26 C27 C28 121.6(3) . . ?
C10 C15 C19 122.1(3) . . ?
C14 C15 C10 116.6(3) . . ?
C14 C15 C19 121.3(3) . . ?
C24 C25 H25 119.8 . . ?
C26 C25 C24 120.4(3) . . ?
C26 C25 H25 119.8 . . ?
N1 C2 H2 126.5 . . ?
C3 C2 N1 107.0(3) . . ?
C3 C2 H2 126.5 . . ?
C15 C14 H14 119.5 . . ?
C13 C14 C15 121.0(3) . . ?
C13 C14 H14 119.5 . . ?
C27 C26 H26 119.2 . . ?
C25 C26 C27 121.6(3) . . ?
C25 C26 H26 119.2 . . ?
C15 C19 H19 107.2 . . ?
C15 C19 C21 113.2(3) . . ?
C15 C19 C20 111.6(3) . . ?
C21 C19 H19 107.2 . . ?
C21 C19 C20 110.2(3) . . ?
C20 C19 H19 107.2 . . ?
C11 C16 H16 108.0 . . ?
C11 C16 C18 110.8(3) . . ?
C11 C16 C17 110.8(3) . . ?
C18 C16 H16 108.0 . . ?
C17 C16 H16 108.0 . . ?
C17 C16 C18 111.0(3) . . ?
Si2 C6 H6A 109.5 . . ?
Si2 C6 H6B 109.5 . . ?
Si2 C6 H6C 109.5 . . ?
H6A C6 H6B 109.5 . . ?
H6A C6 H6C 109.5 . . ?
H6B C6 H6C 109.5 . . ?
C10 C11 C16 122.8(3) . . ?
C12 C11 C10 116.8(3) . . ?
C12 C11 C16 120.4(3) . . ?
C27 C28 H28 107.7 . . ?
C27 C28 C29 112.2(3) . . ?
C27 C28 C30 110.7(3) . . ?
C29 C28 H28 107.7 . . ?
C29 C28 C30 110.5(3) . . ?
C30 C28 H28 107.7 . . ?
C28 C29 H29A 109.5 . . ?
C28 C29 H29B 109.5 . . ?
C28 C29 H29C 109.5 . . ?
H29A C29 H29B 109.5 . . ?
H29A C29 H29C 109.5 . . ?
H29B C29 H29C 109.5 . . ?
C28 C30 H30A 109.5 . . ?
C28 C30 H30B 109.5 . . ?
C28 C30 H30C 109.5 . . ?
H30A C30 H30B 109.5 . . ?
H30A C30 H30C 109.5 . . ?
H30B C30 H30C 109.5 . . ?
C31 C33 H33A 109.5 . . ?
C31 C33 H33B 109.5 . . ?
C31 C33 H33C 109.5 . . ?
H33A C33 H33B 109.5 . . ?
H33A C33 H33C 109.5 . . ?
H33B C33 H33C 109.5 . . ?
Si1 C8 H8A 109.5 . . ?
Si1 C8 H8B 109.5 . . ?
Si1 C8 H8C 109.5 . . ?
H8A C8 H8B 109.5 . . ?
H8A C8 H8C 109.5 . . ?
H8B C8 H8C 109.5 . . ?
C14 C13 H13 119.5 . . ?
C12 C13 C14 121.1(3) . . ?
C12 C13 H13 119.5 . . ?
Si2 C4 H4A 109.5 . . ?
Si2 C4 H4B 109.5 . . ?
Si2 C4 H4C 109.5 . . ?
H4A C4 H4B 109.5 . . ?
H4A C4 H4C 109.5 . . ?
H4B C4 H4C 109.5 . . ?
C16 C18 H18A 109.5 . . ?
C16 C18 H18B 109.5 . . ?
C16 C18 H18C 109.5 . . ?
H18A C18 H18B 109.5 . . ?
H18A C18 H18C 109.5 . . ?
H18B C18 H18C 109.5 . . ?
Si2 C5 H5A 109.5 . . ?
Si2 C5 H5B 109.5 . . ?
Si2 C5 H5C 109.5 . . ?
H5A C5 H5B 109.5 . . ?
H5A C5 H5C 109.5 . . ?
H5B C5 H5C 109.5 . . ?
C31 C32 H32A 109.5 . . ?
C31 C32 H32B 109.5 . . ?
C31 C32 H32C 109.5 . . ?
H32A C32 H32B 109.5 . . ?
H32A C32 H32C 109.5 . . ?
H32B C32 H32C 109.5 . . ?
C11 C12 H12 119.7 . . ?
C13 C12 C11 120.6(3) . . ?
C13 C12 H12 119.7 . . ?
Si1 C9 H9A 109.5 . . ?
Si1 C9 H9B 109.5 . . ?
Si1 C9 H9C 109.5 . . ?
H9A C9 H9B 109.5 . . ?
H9A C9 H9C 109.5 . . ?
H9B C9 H9C 109.5 . . ?
C19 C21 H21A 109.5 . . ?
C19 C21 H21B 109.5 . . ?
C19 C21 H21C 109.5 . . ?
H21A C21 H21B 109.5 . . ?
H21A C21 H21C 109.5 . . ?
H21B C21 H21C 109.5 . . ?
C19 C20 H20A 109.5 . . ?
C19 C20 H20B 109.5 . . ?
C19 C20 H20C 109.5 . . ?
H20A C20 H20B 109.5 . . ?
H20A C20 H20C 109.5 . . ?
H20B C20 H20C 109.5 . . ?
C16 C17 H17A 109.5 . . ?
C16 C17 H17B 109.5 . . ?
C16 C17 H17C 109.5 . . ?
H17A C17 H17B 109.5 . . ?
H17A C17 H17C 109.5 . . ?
H17B C17 H17C 109.5 . . ?

loop_
_geom_bond_atom_site_label_1
_geom_bond_atom_site_label_2
_geom_bond_distance
_geom_bond_site_symmetry_2
_geom_bond_publ_flag
Bi1 Ga1 2.7234(4) . ?
Bi1 Si1 2.6487(9) . ?
Bi1 Si2 2.6403(9) . ?
Ga1 C1 2.061(3) . ?
Ga1 H 1.47(3) . ?
Ga1 HA 1.48(3) . ?
Si1 C7 1.880(4) . ?
Si1 C8 1.870(4) . ?
Si1 C9 1.875(4) . ?
Si2 C6 1.875(4) . ?
Si2 C4 1.881(4) . ?
Si2 C5 1.876(4) . ?
N2 C10 1.447(4) . ?
N2 C1 1.357(4) . ?
N2 C3 1.382(4) . ?
N1 C22 1.456(4) . ?
N1 C1 1.352(4) . ?
N1 C2 1.382(4) . ?
C23 C22 1.400(4) . ?
C23 C24 1.393(5) . ?
C23 C31 1.519(5) . ?
C10 C15 1.398(4) . ?
C10 C11 1.402(5) . ?
C22 C27 1.399(4) . ?
C24 H24 0.9500 . ?
C24 C25 1.385(5) . ?
C7 H7A 0.9800 . ?
C7 H7B 0.9800 . ?
C7 H7C 0.9800 . ?
C31 H31 1.0000 . ?
C31 C33 1.534(6) . ?
C31 C32 1.536(5) . ?
C3 H3 0.9500 . ?
C3 C2 1.348(5) . ?
C27 C26 1.399(5) . ?
C27 C28 1.516(4) . ?
C15 C14 1.387(5) . ?
C15 C19 1.516(5) . ?
C25 H25 0.9500 . ?
C25 C26 1.375(5) . ?
C2 H2 0.9500 . ?
C14 H14 0.9500 . ?
C14 C13 1.382(5) . ?
C26 H26 0.9500 . ?
C19 H19 1.0000 . ?
C19 C21 1.532(5) . ?
C19 C20 1.537(5) . ?
C16 H16 1.0000 . ?
C16 C11 1.515(5) . ?
C16 C18 1.537(5) . ?
C16 C17 1.532(5) . ?
C6 H6A 0.9800 . ?
C6 H6B 0.9800 . ?
C6 H6C 0.9800 . ?
C11 C12 1.388(5) . ?
C28 H28 1.0000 . ?
C28 C29 1.528(5) . ?
C28 C30 1.533(5) . ?
C29 H29A 0.9800 . ?
C29 H29B 0.9800 . ?
C29 H29C 0.9800 . ?
C30 H30A 0.9800 . ?
C30 H30B 0.9800 . ?
C30 H30C 0.9800 . ?
C33 H33A 0.9800 . ?
C33 H33B 0.9800 . ?
C33 H33C 0.9800 . ?
C8 H8A 0.9800 . ?
C8 H8B 0.9800 . ?
C8 H8C 0.9800 . ?
C13 H13 0.9500 . ?
C13 C12 1.381(5) . ?
C4 H4A 0.9800 . ?
C4 H4B 0.9800 . ?
C4 H4C 0.9800 . ?
C18 H18A 0.9800 . ?
C18 H18B 0.9800 . ?
C18 H18C 0.9800 . ?
C5 H5A 0.9800 . ?
C5 H5B 0.9800 . ?
C5 H5C 0.9800 . ?
C32 H32A 0.9800 . ?
C32 H32B 0.9800 . ?
C32 H32C 0.9800 . ?
C12 H12 0.9500 . ?
C9 H9A 0.9800 . ?
C9 H9B 0.9800 . ?
C9 H9C 0.9800 . ?
C21 H21A 0.9800 . ?
C21 H21B 0.9800 . ?
C21 H21C 0.9800 . ?
C20 H20A 0.9800 . ?
C20 H20B 0.9800 . ?
C20 H20C 0.9800 . ?
C17 H17A 0.9800 . ?
C17 H17B 0.9800 . ?
C17 H17C 0.9800 . ?

loop_
_geom_torsion_atom_site_label_1
_geom_torsion_atom_site_label_2
_geom_torsion_atom_site_label_3
_geom_torsion_atom_site_label_4
_geom_torsion
_geom_torsion_site_symmetry_1
_geom_torsion_site_symmetry_2
_geom_torsion_site_symmetry_3
_geom_torsion_site_symmetry_4
_geom_torsion_publ_flag
N2 C10 C15 C14 -178.7(3) . . . . ?
N2 C10 C15 C19 1.7(4) . . . . ?
N2 C10 C11 C16 -2.3(5) . . . . ?
N2 C10 C11 C12 178.3(3) . . . . ?
N2 C3 C2 N1 -0.6(4) . . . . ?
N1 C22 C27 C26 -173.4(3) . . . . ?
N1 C22 C27 C28 5.5(5) . . . . ?
C23 C22 C27 C26 1.7(5) . . . . ?
C23 C22 C27 C28 -179.5(3) . . . . ?
C23 C24 C25 C26 1.0(5) . . . . ?
C10 N2 C1 Ga1 -12.6(4) . . . . ?
C10 N2 C1 N1 176.4(3) . . . . ?
C10 N2 C3 C2 -176.3(3) . . . . ?
C10 C15 C14 C13 0.1(5) . . . . ?
C10 C15 C19 C21 152.6(3) . . . . ?
C10 C15 C19 C20 -82.4(4) . . . . ?
C10 C11 C12 C13 0.8(5) . . . . ?
C22 N1 C1 Ga1 16.2(4) . . . . ?
C22 N1 C1 N2 -173.2(3) . . . . ?
C22 N1 C2 C3 174.2(3) . . . . ?
C22 C23 C24 C25 0.8(5) . . . . ?
C22 C23 C31 C33 -130.8(3) . . . . ?
C22 C23 C31 C32 106.0(4) . . . . ?
C22 C27 C26 C25 0.2(5) . . . . ?
C22 C27 C28 C29 147.0(3) . . . . ?
C22 C27 C28 C30 -89.0(4) . . . . ?
C24 C23 C22 N1 172.9(3) . . . . ?
C24 C23 C22 C27 -2.2(5) . . . . ?
C24 C23 C31 C33 50.5(4) . . . . ?
C24 C23 C31 C32 -72.8(4) . . . . ?
C24 C25 C26 C27 -1.5(6) . . . . ?
C1 N2 C10 C15 -78.6(4) . . . . ?
C1 N2 C10 C11 101.4(4) . . . . ?
C1 N2 C3 C2 0.8(4) . . . . ?
C1 N1 C22 C23 94.9(4) . . . . ?
C1 N1 C22 C27 -89.8(4) . . . . ?
C1 N1 C2 C3 0.2(4) . . . . ?
C31 C23 C22 N1 -5.9(5) . . . . ?
C31 C23 C22 C27 179.0(3) . . . . ?
C31 C23 C24 C25 179.6(3) . . . . ?
C3 N2 C10 C15 98.1(4) . . . . ?
C3 N2 C10 C11 -81.9(4) . . . . ?
C3 N2 C1 Ga1 170.3(2) . . . . ?
C3 N2 C1 N1 -0.7(3) . . . . ?
C15 C10 C11 C16 177.6(3) . . . . ?
C15 C10 C11 C12 -1.7(5) . . . . ?
C15 C14 C13 C12 -1.0(5) . . . . ?
C2 N1 C22 C23 -78.0(4) . . . . ?
C2 N1 C22 C27 97.3(4) . . . . ?
C2 N1 C1 Ga1 -170.3(2) . . . . ?
C2 N1 C1 N2 0.3(3) . . . . ?
C14 C15 C19 C21 -27.1(4) . . . . ?
C14 C15 C19 C20 98.0(4) . . . . ?
C14 C13 C12 C11 0.5(6) . . . . ?
C26 C27 C28 C29 -34.2(4) . . . . ?
C26 C27 C28 C30 89.7(4) . . . . ?
C19 C15 C14 C13 179.7(3) . . . . ?
C16 C11 C12 C13 -178.6(3) . . . . ?
C11 C10 C15 C14 1.3(5) . . . . ?
C11 C10 C15 C19 -178.3(3) . . . . ?
C28 C27 C26 C25 -178.6(3) . . . . ?
C18 C16 C11 C10 -121.8(4) . . . . ?
C18 C16 C11 C12 57.6(4) . . . . ?
C17 C16 C11 C10 114.6(4) . . . . ?
C17 C16 C11 C12 -66.1(4) . . . . ?

loop_
_exptl_oxdiff_crystal_face_indexfrac_h
_exptl_oxdiff_crystal_face_indexfrac_k
_exptl_oxdiff_crystal_face_indexfrac_l
_exptl_oxdiff_crystal_face_x
_exptl_oxdiff_crystal_face_y
_exptl_oxdiff_crystal_face_z
0.0276 -0.4014 13.1209 0.2579 0.0251 0.9658
6.0547 -9.7048 -5.3596 0.7912 0.0609 -0.6086
-4.8953 8.1953 -8.5043 -0.8880 -0.0735 -0.4539
-5.7431 9.1633 6.6312 -0.7205 -0.0549 0.6913
-1.7794 2.2299 12.7831 0.0064 -0.0083 0.9999
1.8129 -2.2042 -12.7829 -0.0070 0.0116 -0.9999
-10.0135 -7.6120 0.0850 0.1840 -0.9829 0.0004
9.9967 7.6341 0.0391 -0.1839 0.9829 0.0093
-9.8917 -6.1436 4.9874 0.1716 -0.9071 0.3844
-9.0638 -7.9528 -3.7106 0.1743 -0.9391 -0.2962
8.6401 7.9189 4.7412 -0.1686 0.9109 0.3767
11.5503 -2.9325 -4.2099 0.5306 0.6978 -0.4812
10.2472 -3.5647 6.6287 0.7187 0.6139 0.3265
-0.3856 -11.1067 6.0634 0.8649 -0.4121 0.2865
1.0296 -11.7330 -4.4546 0.7739 -0.3650 -0.5175
-7.3735 -8.6675 5.5777 0.4447 -0.8189 0.3629
-5.6829 -10.2148 -4.7711 0.4302 -0.7852 -0.4454
-7.2254 -10.2273 1.0166 0.4787 -0.8780 -0.0001
-11.3291 -2.7112 4.9945 -0.1168 -0.8843 0.4521
-11.8513 -4.2068 -0.6200 -0.1289 -0.9915 0.0193
-10.6839 -4.7894 -4.8106 -0.1210 -0.9421 -0.3126
12.3335 -0.7096 2.5066 0.5204 0.8529 0.0414
-11.7865 1.8337 4.1891 -0.4628 -0.7543 0.4657
-12.4155 0.8099 -1.9784 -0.5210 -0.8535 0.0001
-11.4046 0.0891 -5.5486 -0.4982 -0.8185 -0.2862
-7.6160 9.9527 0.3051 -0.9507 -0.1768 0.2547
